data_9001713
loop_
_publ_author_name
'Libowitzky, E.'
'Armbruster, T.'

_publ_section_title
;
 Lawsonite-type phase transitions in hennomartinite, SrMn2[Si2O7](OH)2.H2O
 T = 22 C
;
_journal_name_full 'American Mineralogist'
_journal_page_first 9
_journal_page_last 18
_journal_volume 81
_journal_year 1996
_chemical_formula_sum 'H8 Mn2 O10 Si2 Sr'
_chemical_name_mineral Hennomartinite
_symmetry_space_group_name_H-M 'P 21 c n'
_cell_angle_alpha 90
_cell_angle_beta 90
_cell_angle_gamma 90
_cell_length_a 6.247
_cell_length_b 9.034
_cell_length_c 13.401
_cell_formula_units_Z 4
_cell_volume 756.291
_diffrn_ambient_temperature 295.15
_exptl_crystal_density_diffrn 3.704
_cod_depositor_comments
;
 Adding the _atom_site_type_symbol data item.

 Antanas Vaitkus,
 2017-02-17
;
_cod_original_formula_sum 'Sr Mn2 Si2 O10 H8'
_cod_database_code 9001713

loop_
_symmetry_equiv_pos_as_xyz
x,y,z
x,-y,1/2+z
1/2+x,1/2+y,1/2-z
1/2+x,1/2-y,-z

loop_
_atom_site_aniso_label
_atom_site_aniso_U_11
_atom_site_aniso_U_22
_atom_site_aniso_U_33
_atom_site_aniso_U_12
_atom_site_aniso_U_13
_atom_site_aniso_U_23
Sr 0.00800 0.01000 0.00770 -0.00090 0.00290 0.00030
Mn 0.00560 0.00460 0.00470 0.00030 -0.00210 0.00160
Mn1 0.00560 0.00460 0.00470 0.00030 -0.00210 0.00160
Si 0.00630 0.00440 0.00510 0.00000 -0.00100 0.00100
Si1 0.00630 0.00440 0.00510 0.00000 -0.00100 0.00100
O1 0.01200 0.00950 0.00500 -0.00100 -0.00500 -0.00100
O2 0.00880 0.00730 0.00650 -0.00160 -0.00200 -0.00200
O21 0.00880 0.00730 0.00650 -0.00160 -0.00200 -0.00200
O22 0.00880 0.00730 0.00650 -0.00160 -0.00200 -0.00200
O23 0.00880 0.00730 0.00650 -0.00160 -0.00200 -0.00200
O3 0.00900 0.00650 0.00850 0.00010 0.00100 -0.00100
O31 0.00900 0.00650 0.00850 0.00010 0.00100 -0.00100
O4 0.00800 0.00780 0.00810 -0.00070 0.00100 -0.00100
O41 0.00800 0.00780 0.00810 -0.00070 0.00100 -0.00100
O5 0.03700 0.02100 0.01900 -0.00600 -0.01900 0.00000

loop_
_atom_site_label
_atom_site_type_symbol
_atom_site_fract_x
_atom_site_fract_y
_atom_site_fract_z
_atom_site_U_iso_or_equiv
Sr Sr 0.01703 0.31155 0.25170 ?
Mn Mn 0.24540 0.25660 -0.00510 ?
Mn1 Mn 0.24820 0.25080 0.50230 ?
Si Si -0.00100 0.97150 0.13150 ?
Si1 Si -0.00400 0.96700 0.36670 ?
O1 O -0.01790 0.02020 0.24770 ?
O2 O 0.28200 0.37200 0.11300 ?
O21 O 0.28000 0.37900 0.39150 ?
O22 O -0.28700 -0.37180 -0.11710 ?
O23 O -0.29400 -0.35940 -0.37520 ?
O3 O 0.00100 0.12800 0.07460 ?
O31 O 0.01100 0.12700 0.42270 ?
O4 O -0.00100 0.63680 0.04620 ?
O41 O -0.01700 0.62690 0.46310 ?
O5 O -0.02500 0.60820 0.24750 ?
HwL H -0.14800 0.62600 0.26000 0.05003
HwR H -0.14800 0.62600 0.24000 0.05003
Hw1L H -0.02000 0.64200 0.19500 0.05003
Hw1R H -0.02000 0.64200 0.30500 0.05003
HhL H -0.09000 0.61000 0.41500 0.08004
HhR H -0.09000 0.61000 0.08500 0.08004
Hh1L H 0.03000 0.55100 0.03000 0.08004
Hh1R H 0.03000 0.55100 0.47000 0.08004

_database_code_amcsd 0001769
